data_7106384
loop_
_publ_author_name
'Anukul Jana'
'Sankaranarayana Pillai Sarish'
'Herbert W. Roesky'
'Dirk Leusser'
'Ina Objartel'
'Dietmar Stalke'

_publ_section_title
;
 Pentafluoropyridine as a fluorinating reagent for preparing a hydrocarbon
 soluble ?-diketiminatolead(II) monofluoride
;
_journal_name_full Chem.Commun.
_journal_page_first 5434
_journal_paper_doi 10.1039/c1cc11310k
_journal_volume 47
_journal_year 2011
_chemical_formula_sum 'C74 H92 F6 N4 O2 Pb'
_chemical_formula_weight 1390.71
_chemical_name_systematic
;
?
;
_space_group_IT_number 14
_symmetry_cell_setting monoclinic
_symmetry_space_group_name_Hall '-P 2ybc'
_symmetry_space_group_name_H-M 'P 1 21/c 1'
_atom_sites_solution_hydrogens geom
_atom_sites_solution_primary direct
_atom_sites_solution_secondary difmap
_audit_creation_method SHELXL-97
_cell_angle_alpha 90.00
_cell_angle_beta 107.0930(10)
_cell_angle_gamma 90.00
_cell_formula_units_Z 4
_cell_length_a 15.7060(15)
_cell_length_b 18.9000(18)
_cell_length_c 26.336(3)
_cell_measurement_reflns_used 9527
_cell_measurement_temperature 100(2)
_cell_measurement_theta_max 27.37
_cell_measurement_theta_min 2.547
_cell_volume 7472.4(13)
_computing_cell_refinement 'SAINT V7.68A'
_computing_data_collection 'APEX2 v2010.7-0'
_computing_data_reduction 'SAINT V7.68A'
_computing_molecular_graphics 'XSHELL vers. 4.01'
_computing_publication_material 'XSHELL vers. 4.01'
_computing_structure_refinement 'SHELXL in SHELXTL Version 2008/4'
_computing_structure_solution 'SHELXS in SHELXTL Version 2008/4'
_diffrn_ambient_temperature 100(2)
_diffrn_measured_fraction_theta_full 1.000
_diffrn_measured_fraction_theta_max 1.000
_diffrn_measurement_device_type 'Bruker Smart ApexII with D8-Goniometer'
_diffrn_measurement_method 'omega scans'
_diffrn_radiation_monochromator 'INCOAZEC quazer mirror optics'
_diffrn_radiation_source 'INCOTEC Mo micro source'
_diffrn_radiation_type MoK\a
_diffrn_radiation_wavelength 0.71073
_diffrn_reflns_av_R_equivalents 0.0387
_diffrn_reflns_av_sigmaI/netI 0.0185
_diffrn_reflns_limit_h_max 18
_diffrn_reflns_limit_h_min -19
_diffrn_reflns_limit_k_max 23
_diffrn_reflns_limit_k_min 0
_diffrn_reflns_limit_l_max 32
_diffrn_reflns_limit_l_min 0
_diffrn_reflns_number 166483
_diffrn_reflns_theta_full 26.02
_diffrn_reflns_theta_max 26.02
_diffrn_reflns_theta_min 1.35
_exptl_absorpt_coefficient_mu 2.316
_exptl_absorpt_correction_T_max 0.7921
_exptl_absorpt_correction_T_min 0.6482
_exptl_absorpt_correction_type empirical
_exptl_absorpt_process_details SADABS-2008/1
_exptl_crystal_colour colorless
_exptl_crystal_density_diffrn 1.236
_exptl_crystal_density_method 'not measured'
_exptl_crystal_description block
_exptl_crystal_F_000 2864
_exptl_crystal_size_max 0.15
_exptl_crystal_size_mid 0.15
_exptl_crystal_size_min 0.1
_platon_squeeze_details 'Highly disordered non-coordinating THF molecules'
_refine_diff_density_max 0.717
_refine_diff_density_min -1.197
_refine_diff_density_rms 0.057
_refine_ls_extinction_method none
_refine_ls_goodness_of_fit_ref 1.063
_refine_ls_hydrogen_treatment constr
_refine_ls_matrix_type full
_refine_ls_number_parameters 804
_refine_ls_number_reflns 14728
_refine_ls_number_restraints 0
_refine_ls_restrained_S_all 1.063
_refine_ls_R_factor_all 0.0260
_refine_ls_R_factor_gt 0.0208
_refine_ls_shift/su_max 0.002
_refine_ls_shift/su_mean 0.000
_refine_ls_structure_factor_coef Fsqd
_refine_ls_weighting_details 'calc w=1/[\s^2^(Fo^2^)+(0.0280P)^2^+3.5678P] where P=(Fo^2^+2Fc^2^)/3'
_refine_ls_weighting_scheme calc
_refine_ls_wR_factor_gt 0.0522
_refine_ls_wR_factor_ref 0.0543
_reflns_number_gt 13062
_reflns_number_total 14728
_reflns_threshold_expression >2sigma(I)
_cod_data_source_file c1cc11310k.txt
_cod_data_source_block sq
_cod_original_cell_volume 7472.3(12)
_cod_original_sg_symbol_H-M P2(1)/c
_cod_database_code 7106384

loop_
_symmetry_equiv_pos_as_xyz
'x, y, z'
'-x, y+1/2, -z+1/2'
'-x, -y, -z'
'x, -y-1/2, z-1/2'

loop_
_atom_site_label
_atom_site_type_symbol
_atom_site_fract_x
_atom_site_fract_y
_atom_site_fract_z
_atom_site_U_iso_or_equiv
_atom_site_adp_type
_atom_site_occupancy
_atom_site_symmetry_multiplicity
_atom_site_calc_flag
_atom_site_refinement_flags
_atom_site_disorder_assembly
_atom_site_disorder_group
Pb1 Pb 0.245822(5) 0.258838(4) 0.252838(3) 0.01744(3) Uani 1 1 d . . .
O1 O 0.27655(9) 0.36927(7) 0.24449(5) 0.0190(3) Uani 1 1 d . . .
O2 O 0.23810(9) 0.25058(7) 0.16939(6) 0.0191(3) Uani 1 1 d . . .
N1 N 0.08923(10) 0.31838(8) 0.22837(6) 0.0175(3) Uani 1 1 d . . .
N2 N 0.08928(10) 0.52686(8) 0.15888(6) 0.0167(3) Uani 1 1 d . . .
N3 N 0.40790(10) 0.21663(9) 0.25814(7) 0.0188(3) Uani 1 1 d . . .
N4 N 0.47944(11) 0.26023(8) 0.12161(7) 0.0186(3) Uani 1 1 d . . .
F1 F 0.37795(8) 0.48446(6) 0.28923(5) 0.0278(3) Uani 1 1 d . . .
F2 F 0.30589(8) 0.49400(6) 0.20660(5) 0.0240(3) Uani 1 1 d . . .
F3 F 0.26328(8) 0.55269(6) 0.26517(5) 0.0257(3) Uani 1 1 d . . .
F4 F 0.27366(9) 0.15797(7) 0.06083(5) 0.0356(3) Uani 1 1 d . . .
F5 F 0.24399(8) 0.26778(7) 0.06974(5) 0.0303(3) Uani 1 1 d . . .
F6 F 0.14882(8) 0.18828(7) 0.07314(5) 0.0304(3) Uani 1 1 d . . .
C1 C 0.23661(13) 0.42654(10) 0.26070(8) 0.0175(4) Uani 1 1 d . . .
C2 C 0.29566(13) 0.48945(10) 0.25538(8) 0.0202(4) Uani 1 1 d . . .
C3 C 0.24009(13) 0.42348(11) 0.32037(8) 0.0213(4) Uani 1 1 d . . .
C4 C 0.29866(14) 0.37725(11) 0.35404(8) 0.0250(5) Uani 1 1 d . . .
H4 H 0.3365 0.3486 0.3404 0.030 Uiso 1 1 calc R . .
C5 C 0.30325(17) 0.37186(13) 0.40746(9) 0.0362(6) Uani 1 1 d . . .
H5 H 0.3436 0.3395 0.4298 0.043 Uiso 1 1 calc R . .
C6 C 0.24914(18) 0.41360(15) 0.42816(10) 0.0433(6) Uani 1 1 d . . .
H6 H 0.2510 0.4093 0.4644 0.052 Uiso 1 1 calc R . .
C7 C 0.19245(17) 0.46155(14) 0.39565(9) 0.0398(6) Uani 1 1 d . . .
H7 H 0.1561 0.4911 0.4099 0.048 Uiso 1 1 calc R . .
C8 C 0.18786(15) 0.46709(12) 0.34234(8) 0.0281(5) Uani 1 1 d . . .
H8 H 0.1489 0.5008 0.3205 0.034 Uiso 1 1 calc R . .
C9 C 0.13841(12) 0.44190(10) 0.22668(7) 0.0152(4) Uani 1 1 d . . .
H9 H 0.1207 0.4841 0.2442 0.018 Uiso 1 1 calc R . .
C10 C 0.07205(12) 0.38429(10) 0.23097(7) 0.0168(4) Uani 1 1 d . . .
C11 C -0.01295(13) 0.41297(11) 0.23820(8) 0.0225(4) Uani 1 1 d . . .
H11A H -0.0570 0.3749 0.2329 0.034 Uiso 1 1 calc R . .
H11B H -0.0360 0.4506 0.2122 0.034 Uiso 1 1 calc R . .
H11C H -0.0012 0.4321 0.2742 0.034 Uiso 1 1 calc R . .
C12 C 0.02850(13) 0.26382(10) 0.23492(8) 0.0196(4) Uani 1 1 d . . .
C13 C 0.02401(14) 0.24589(11) 0.28603(9) 0.0225(4) Uani 1 1 d . . .
C14 C -0.02869(14) 0.18799(11) 0.29025(9) 0.0276(5) Uani 1 1 d . . .
H14 H -0.0329 0.1749 0.3243 0.033 Uiso 1 1 calc R . .
C15 C -0.07478(14) 0.14935(11) 0.24641(9) 0.0293(5) Uani 1 1 d . . .
H15 H -0.1107 0.1105 0.2504 0.035 Uiso 1 1 calc R . .
C16 C -0.06866(14) 0.16704(11) 0.19681(9) 0.0263(5) Uani 1 1 d . . .
H16 H -0.1004 0.1399 0.1669 0.032 Uiso 1 1 calc R . .
C17 C -0.01694(13) 0.22389(11) 0.18974(9) 0.0220(4) Uani 1 1 d . . .
C18 C -0.01320(15) 0.24420(11) 0.13462(9) 0.0233(5) Uani 1 1 d . . .
H18 H 0.0484 0.2612 0.1378 0.028 Uiso 1 1 calc R . .
C19 C -0.03460(15) 0.18340(12) 0.09449(9) 0.0313(5) Uani 1 1 d . . .
H19A H 0.0029 0.1425 0.1093 0.047 Uiso 1 1 calc R . .
H19B H -0.0230 0.1985 0.0615 0.047 Uiso 1 1 calc R . .
H19C H -0.0975 0.1703 0.0870 0.047 Uiso 1 1 calc R . .
C20 C -0.07805(15) 0.30510(12) 0.11277(9) 0.0285(5) Uani 1 1 d . . .
H20A H -0.1393 0.2888 0.1075 0.043 Uiso 1 1 calc R . .
H20B H -0.0711 0.3210 0.0788 0.043 Uiso 1 1 calc R . .
H20C H -0.0652 0.3445 0.1381 0.043 Uiso 1 1 calc R . .
C21 C 0.07327(14) 0.28504(12) 0.33637(8) 0.0254(5) Uani 1 1 d . . .
H21 H 0.1090 0.3238 0.3267 0.031 Uiso 1 1 calc R . .
C22 C 0.13750(16) 0.23541(13) 0.37598(9) 0.0332(5) Uani 1 1 d . . .
H22A H 0.1037 0.1969 0.3858 0.050 Uiso 1 1 calc R . .
H22B H 0.1690 0.2621 0.4079 0.050 Uiso 1 1 calc R . .
H22C H 0.1807 0.2157 0.3595 0.050 Uiso 1 1 calc R . .
C23 C 0.00802(16) 0.31846(13) 0.36310(10) 0.0345(5) Uani 1 1 d . . .
H23A H -0.0337 0.3494 0.3377 0.052 Uiso 1 1 calc R . .
H23B H 0.0414 0.3463 0.3939 0.052 Uiso 1 1 calc R . .
H23C H -0.0252 0.2810 0.3747 0.052 Uiso 1 1 calc R . .
C24 C 0.12137(12) 0.46491(10) 0.16830(8) 0.0163(4) Uani 1 1 d . . .
C25 C 0.13991(13) 0.41406(10) 0.12912(8) 0.0209(4) Uani 1 1 d . . .
H25A H 0.0948 0.3766 0.1213 0.031 Uiso 1 1 calc R . .
H25B H 0.1991 0.3931 0.1442 0.031 Uiso 1 1 calc R . .
H25C H 0.1380 0.4393 0.0963 0.031 Uiso 1 1 calc R . .
C26 C 0.06245(13) 0.56144(10) 0.10827(7) 0.0176(4) Uani 1 1 d . . .
C27 C 0.11649(13) 0.61580(11) 0.09797(8) 0.0199(4) Uani 1 1 d . . .
C28 C 0.08166(14) 0.65912(11) 0.05380(8) 0.0242(4) Uani 1 1 d . . .
H28 H 0.1174 0.6960 0.0464 0.029 Uiso 1 1 calc R . .
C29 C -0.00354(14) 0.64944(12) 0.02064(8) 0.0266(5) Uani 1 1 d . . .
H29 H -0.0266 0.6801 -0.0088 0.032 Uiso 1 1 calc R . .
C30 C -0.05528(14) 0.59487(11) 0.03041(8) 0.0243(4) Uani 1 1 d . . .
H30 H -0.1133 0.5876 0.0069 0.029 Uiso 1 1 calc R . .
C31 C -0.02397(13) 0.55030(10) 0.07414(8) 0.0195(4) Uani 1 1 d . . .
C32 C -0.08435(13) 0.49451(11) 0.08688(8) 0.0215(4) Uani 1 1 d . . .
H32 H -0.0454 0.4562 0.1076 0.026 Uiso 1 1 calc R . .
C33 C -0.14726(14) 0.46066(12) 0.03750(9) 0.0302(5) Uani 1 1 d . . .
H33A H -0.1900 0.4961 0.0180 0.045 Uiso 1 1 calc R . .
H33B H -0.1794 0.4216 0.0481 0.045 Uiso 1 1 calc R . .
H33C H -0.1128 0.4426 0.0147 0.045 Uiso 1 1 calc R . .
C34 C -0.13606(14) 0.52641(11) 0.12248(9) 0.0259(5) Uani 1 1 d . . .
H34A H -0.0941 0.5468 0.1543 0.039 Uiso 1 1 calc R . .
H34B H -0.1711 0.4893 0.1330 0.039 Uiso 1 1 calc R . .
H34C H -0.1761 0.5635 0.1030 0.039 Uiso 1 1 calc R . .
C35 C 0.21097(14) 0.62555(11) 0.13307(8) 0.0245(4) Uani 1 1 d . . .
H35 H 0.2154 0.6028 0.1680 0.029 Uiso 1 1 calc R . .
C36 C 0.23868(17) 0.70266(13) 0.14379(10) 0.0393(6) Uani 1 1 d . . .
H36A H 0.2397 0.7254 0.1105 0.059 Uiso 1 1 calc R . .
H36B H 0.2982 0.7050 0.1694 0.059 Uiso 1 1 calc R . .
H36C H 0.1960 0.7272 0.1583 0.059 Uiso 1 1 calc R . .
C37 C 0.27577(15) 0.58698(13) 0.10907(10) 0.0342(5) Uani 1 1 d . . .
H37A H 0.2597 0.5368 0.1045 0.051 Uiso 1 1 calc R . .
H37B H 0.3365 0.5917 0.1329 0.051 Uiso 1 1 calc R . .
H37C H 0.2725 0.6078 0.0745 0.051 Uiso 1 1 calc R . .
C38 C 0.27784(13) 0.19684(10) 0.14898(8) 0.0196(4) Uani 1 1 d . . .
C39 C 0.23643(14) 0.20268(12) 0.08805(9) 0.0252(5) Uani 1 1 d . . .
C40 C 0.25182(13) 0.12197(11) 0.16369(8) 0.0221(4) Uani 1 1 d . . .
C41 C 0.29797(15) 0.06065(11) 0.15842(10) 0.0301(5) Uani 1 1 d . . .
H41 H 0.3486 0.0638 0.1458 0.036 Uiso 1 1 calc R . .
C42 C 0.27038(16) -0.00502(12) 0.17148(11) 0.0379(6) Uani 1 1 d . . .
H42 H 0.3026 -0.0463 0.1679 0.045 Uiso 1 1 calc R . .
C43 C 0.19630(16) -0.01080(12) 0.18967(11) 0.0382(6) Uani 1 1 d . . .
H43 H 0.1781 -0.0557 0.1990 0.046 Uiso 1 1 calc R . .
C44 C 0.14949(15) 0.04912(12) 0.19412(10) 0.0314(5) Uani 1 1 d . . .
H44 H 0.0984 0.0456 0.2063 0.038 Uiso 1 1 calc R . .
C45 C 0.17637(14) 0.11479(11) 0.18092(8) 0.0240(4) Uani 1 1 d . . .
H45 H 0.1427 0.1556 0.1837 0.029 Uiso 1 1 calc R . .
C46 C 0.38194(13) 0.20273(10) 0.16222(8) 0.0187(4) Uani 1 1 d . . .
H46 H 0.3999 0.1639 0.1417 0.022 Uiso 1 1 calc R . .
C47 C 0.43216(13) 0.18827(10) 0.22060(8) 0.0188(4) Uani 1 1 d . . .
C48 C 0.51305(14) 0.14238(11) 0.22818(9) 0.0244(5) Uani 1 1 d . . .
H48A H 0.5521 0.1476 0.2646 0.037 Uiso 1 1 calc R . .
H48B H 0.5452 0.1568 0.2031 0.037 Uiso 1 1 calc R . .
H48C H 0.4946 0.0928 0.2217 0.037 Uiso 1 1 calc R . .
C49 C 0.45588(13) 0.20359(11) 0.31314(8) 0.0205(4) Uani 1 1 d . . .
C50 C 0.44870(13) 0.13785(11) 0.33676(8) 0.0229(4) Uani 1 1 d . . .
C51 C 0.49329(14) 0.13022(12) 0.39088(9) 0.0277(5) Uani 1 1 d . . .
H51 H 0.4901 0.0862 0.4076 0.033 Uiso 1 1 calc R . .
C52 C 0.54142(15) 0.18435(12) 0.42047(9) 0.0297(5) Uani 1 1 d . . .
H52 H 0.5714 0.1774 0.4571 0.036 Uiso 1 1 calc R . .
C53 C 0.54631(15) 0.24922(12) 0.39699(9) 0.0276(5) Uani 1 1 d . . .
H53 H 0.5796 0.2865 0.4178 0.033 Uiso 1 1 calc R . .
C54 C 0.50308(14) 0.26062(11) 0.34327(9) 0.0226(4) Uani 1 1 d . . .
C55 C 0.39321(14) 0.07703(11) 0.30741(9) 0.0250(5) Uani 1 1 d . . .
H55 H 0.3712 0.0900 0.2689 0.030 Uiso 1 1 calc R . .
C56 C 0.31169(15) 0.06477(12) 0.32741(10) 0.0302(5) Uani 1 1 d . . .
H56A H 0.3317 0.0528 0.3653 0.045 Uiso 1 1 calc R . .
H56B H 0.2759 0.0258 0.3075 0.045 Uiso 1 1 calc R . .
H56C H 0.2755 0.1079 0.3222 0.045 Uiso 1 1 calc R . .
C57 C 0.44694(16) 0.00796(11) 0.31218(10) 0.0337(5) Uani 1 1 d . . .
H57A H 0.4984 0.0157 0.2990 0.051 Uiso 1 1 calc R . .
H57B H 0.4090 -0.0291 0.2911 0.051 Uiso 1 1 calc R . .
H57C H 0.4676 -0.0067 0.3495 0.051 Uiso 1 1 calc R . .
C58 C 0.50940(14) 0.33163(11) 0.31737(9) 0.0241(4) Uani 1 1 d . . .
H58 H 0.4496 0.3420 0.2919 0.029 Uiso 1 1 calc R . .
C59 C 0.53374(15) 0.39336(12) 0.35666(9) 0.0303(5) Uani 1 1 d . . .
H59A H 0.4926 0.3945 0.3783 0.045 Uiso 1 1 calc R . .
H59B H 0.5294 0.4379 0.3370 0.045 Uiso 1 1 calc R . .
H59C H 0.5948 0.3872 0.3798 0.045 Uiso 1 1 calc R . .
C60 C 0.57666(14) 0.32814(12) 0.28543(9) 0.0280(5) Uani 1 1 d . . .
H60A H 0.6368 0.3218 0.3098 0.042 Uiso 1 1 calc R . .
H60B H 0.5742 0.3722 0.2654 0.042 Uiso 1 1 calc R . .
H60C H 0.5620 0.2882 0.2607 0.042 Uiso 1 1 calc R . .
C61 C 0.42199(13) 0.27122(11) 0.14657(8) 0.0178(4) Uani 1 1 d . . .
C62 C 0.39654(13) 0.34137(10) 0.16421(8) 0.0211(4) Uani 1 1 d . . .
H62A H 0.4379 0.3778 0.1594 0.032 Uiso 1 1 calc R . .
H62B H 0.3992 0.3388 0.2018 0.032 Uiso 1 1 calc R . .
H62C H 0.3358 0.3535 0.1430 0.032 Uiso 1 1 calc R . .
C63 C 0.52692(13) 0.31635(10) 0.10553(8) 0.0185(4) Uani 1 1 d . . .
C64 C 0.61907(13) 0.32255(10) 0.13117(8) 0.0199(4) Uani 1 1 d . . .
C65 C 0.66769(14) 0.37204(11) 0.11208(8) 0.0239(4) Uani 1 1 d . . .
H65 H 0.7297 0.3771 0.1293 0.029 Uiso 1 1 calc R . .
C66 C 0.62806(14) 0.41390(11) 0.06874(9) 0.0263(5) Uani 1 1 d . . .
H66 H 0.6624 0.4472 0.0561 0.032 Uiso 1 1 calc R . .
C67 C 0.53784(15) 0.40691(11) 0.04379(8) 0.0250(5) Uani 1 1 d . . .
H67 H 0.5106 0.4359 0.0140 0.030 Uiso 1 1 calc R . .
C68 C 0.48575(13) 0.35833(11) 0.06123(8) 0.0210(4) Uani 1 1 d . . .
C69 C 0.66471(14) 0.27402(12) 0.17697(9) 0.0271(5) Uani 1 1 d . . .
H69 H 0.6213 0.2641 0.1973 0.033 Uiso 1 1 calc R . .
C70 C 0.68723(16) 0.20309(13) 0.15546(11) 0.0394(6) Uani 1 1 d . . .
H70A H 0.7285 0.2112 0.1344 0.059 Uiso 1 1 calc R . .
H70B H 0.6325 0.1813 0.1330 0.059 Uiso 1 1 calc R . .
H70C H 0.7151 0.1715 0.1852 0.059 Uiso 1 1 calc R . .
C71 C 0.74801(15) 0.30614(15) 0.21581(10) 0.0401(6) Uani 1 1 d . . .
H71A H 0.7953 0.3098 0.1986 0.060 Uiso 1 1 calc R . .
H71B H 0.7681 0.2759 0.2473 0.060 Uiso 1 1 calc R . .
H71C H 0.7340 0.3534 0.2265 0.060 Uiso 1 1 calc R . .
C72 C 0.38769(14) 0.34899(12) 0.03168(9) 0.0290(5) Uani 1 1 d . . .
H72 H 0.3555 0.3401 0.0587 0.035 Uiso 1 1 calc R . .
C73 C 0.37472(18) 0.28340(18) -0.00459(11) 0.0555(8) Uani 1 1 d . . .
H73A H 0.3109 0.2745 -0.0203 0.083 Uiso 1 1 calc R . .
H73B H 0.4026 0.2422 0.0164 0.083 Uiso 1 1 calc R . .
H73C H 0.4024 0.2918 -0.0329 0.083 Uiso 1 1 calc R . .
C74 C 0.34520(19) 0.41245(18) -0.00066(13) 0.0608(9) Uani 1 1 d . . .
H74A H 0.3496 0.4534 0.0228 0.091 Uiso 1 1 calc R . .
H74B H 0.2823 0.4023 -0.0186 0.091 Uiso 1 1 calc R . .
H74C H 0.3760 0.4229 -0.0272 0.091 Uiso 1 1 calc R . .

loop_
_atom_site_aniso_label
_atom_site_aniso_U_11
_atom_site_aniso_U_22
_atom_site_aniso_U_33
_atom_site_aniso_U_23
_atom_site_aniso_U_13
_atom_site_aniso_U_12
Pb1 0.01703(4) 0.01439(4) 0.02335(5) 0.00176(3) 0.00973(3) 0.00145(3)
O1 0.0196(7) 0.0126(7) 0.0272(8) -0.0008(5) 0.0107(6) 0.0012(5)
O2 0.0189(7) 0.0165(7) 0.0245(7) 0.0005(5) 0.0104(6) 0.0025(5)
N1 0.0156(8) 0.0177(9) 0.0207(8) 0.0017(7) 0.0078(7) -0.0011(6)
N2 0.0153(8) 0.0176(9) 0.0180(8) -0.0001(6) 0.0062(7) -0.0011(6)
N3 0.0170(8) 0.0156(8) 0.0257(9) 0.0037(7) 0.0093(7) -0.0003(7)
N4 0.0153(8) 0.0209(9) 0.0202(8) 0.0004(7) 0.0061(7) -0.0014(6)
F1 0.0190(6) 0.0239(7) 0.0351(7) 0.0051(5) -0.0004(5) -0.0034(5)
F2 0.0238(6) 0.0225(6) 0.0281(7) 0.0031(5) 0.0117(5) -0.0016(5)
F3 0.0263(6) 0.0158(6) 0.0340(7) -0.0043(5) 0.0075(5) -0.0005(5)
F4 0.0352(7) 0.0451(8) 0.0305(7) -0.0119(6) 0.0157(6) 0.0000(6)
F5 0.0284(7) 0.0352(7) 0.0263(7) 0.0061(5) 0.0066(6) -0.0054(6)
F6 0.0207(6) 0.0417(8) 0.0279(7) -0.0016(6) 0.0057(5) -0.0069(5)
C1 0.0176(10) 0.0159(10) 0.0200(10) -0.0002(8) 0.0071(8) 0.0004(8)
C2 0.0187(10) 0.0174(10) 0.0229(10) 0.0003(8) 0.0034(8) 0.0004(8)
C3 0.0215(10) 0.0210(10) 0.0208(10) -0.0011(8) 0.0055(9) -0.0043(8)
C4 0.0239(11) 0.0223(11) 0.0251(11) 0.0009(9) 0.0013(9) -0.0023(9)
C5 0.0401(14) 0.0342(14) 0.0273(12) 0.0066(10) -0.0012(11) -0.0024(11)
C6 0.0529(17) 0.0549(17) 0.0210(12) 0.0021(11) 0.0091(12) -0.0052(13)
C7 0.0447(15) 0.0517(16) 0.0251(12) -0.0060(11) 0.0137(11) 0.0036(12)
C8 0.0296(12) 0.0324(13) 0.0211(11) -0.0024(9) 0.0057(9) 0.0043(10)
C9 0.0162(9) 0.0146(9) 0.0157(9) -0.0009(7) 0.0060(8) 0.0003(7)
C10 0.0170(10) 0.0198(10) 0.0145(9) 0.0003(7) 0.0059(8) 0.0006(8)
C11 0.0200(10) 0.0186(10) 0.0311(12) 0.0024(8) 0.0110(9) 0.0025(8)
C12 0.0158(10) 0.0159(10) 0.0291(11) 0.0038(8) 0.0097(9) 0.0017(8)
C13 0.0182(10) 0.0221(11) 0.0292(11) 0.0066(8) 0.0100(9) 0.0033(8)
C14 0.0256(11) 0.0265(12) 0.0335(12) 0.0109(9) 0.0130(10) 0.0016(9)
C15 0.0227(11) 0.0213(11) 0.0457(14) 0.0076(10) 0.0127(10) -0.0035(9)
C16 0.0215(11) 0.0204(11) 0.0378(13) 0.0003(9) 0.0101(10) -0.0024(8)
C17 0.0176(10) 0.0178(10) 0.0319(12) 0.0000(9) 0.0095(9) 0.0020(8)
C18 0.0203(11) 0.0225(11) 0.0291(11) -0.0032(9) 0.0104(9) -0.0045(8)
C19 0.0296(12) 0.0298(13) 0.0362(13) -0.0068(10) 0.0122(11) -0.0048(10)
C20 0.0329(12) 0.0264(12) 0.0286(12) 0.0021(9) 0.0126(10) -0.0003(9)
C21 0.0262(11) 0.0261(11) 0.0271(11) 0.0060(9) 0.0127(9) -0.0014(9)
C22 0.0334(13) 0.0369(14) 0.0286(12) 0.0099(10) 0.0081(10) 0.0020(10)
C23 0.0418(14) 0.0333(13) 0.0352(13) 0.0038(10) 0.0216(11) 0.0011(11)
C24 0.0130(9) 0.0174(10) 0.0199(10) -0.0009(8) 0.0071(8) -0.0030(7)
C25 0.0224(11) 0.0207(10) 0.0208(10) -0.0021(8) 0.0083(9) 0.0016(8)
C26 0.0198(10) 0.0171(10) 0.0172(9) -0.0015(7) 0.0077(8) 0.0042(8)
C27 0.0211(10) 0.0213(10) 0.0196(10) -0.0012(8) 0.0094(8) 0.0012(8)
C28 0.0281(11) 0.0232(11) 0.0243(11) 0.0019(8) 0.0123(9) -0.0013(9)
C29 0.0305(12) 0.0307(12) 0.0196(10) 0.0065(9) 0.0089(9) 0.0061(9)
C30 0.0220(11) 0.0316(12) 0.0197(10) 0.0000(9) 0.0068(9) 0.0035(9)
C31 0.0194(10) 0.0205(10) 0.0202(10) -0.0033(8) 0.0084(8) 0.0025(8)
C32 0.0176(10) 0.0224(11) 0.0243(11) 0.0007(8) 0.0061(9) 0.0015(8)
C33 0.0236(11) 0.0288(12) 0.0352(13) -0.0071(10) 0.0039(10) -0.0008(9)
C34 0.0229(11) 0.0276(12) 0.0294(12) 0.0016(9) 0.0110(9) -0.0007(9)
C35 0.0238(11) 0.0248(11) 0.0247(11) 0.0042(9) 0.0067(9) -0.0041(9)
C36 0.0379(14) 0.0311(13) 0.0405(14) 0.0027(11) -0.0017(11) -0.0109(11)
C37 0.0227(12) 0.0446(15) 0.0375(13) 0.0046(11) 0.0122(10) -0.0015(10)
C38 0.0181(10) 0.0182(10) 0.0255(11) -0.0022(8) 0.0111(8) -0.0006(8)
C39 0.0203(10) 0.0276(12) 0.0298(12) -0.0024(9) 0.0109(9) -0.0040(9)
C40 0.0202(10) 0.0182(10) 0.0287(11) -0.0010(8) 0.0083(9) -0.0014(8)
C41 0.0229(11) 0.0227(12) 0.0466(14) -0.0050(10) 0.0132(10) -0.0019(9)
C42 0.0285(13) 0.0199(12) 0.0630(17) -0.0005(11) 0.0102(12) 0.0023(9)
C43 0.0337(13) 0.0215(12) 0.0576(17) 0.0058(11) 0.0107(12) -0.0073(10)
C44 0.0264(12) 0.0289(12) 0.0405(14) 0.0017(10) 0.0124(10) -0.0066(10)
C45 0.0205(10) 0.0214(11) 0.0308(12) -0.0016(9) 0.0088(9) -0.0013(8)
C46 0.0183(10) 0.0159(10) 0.0252(11) 0.0002(8) 0.0114(8) 0.0002(8)
C47 0.0172(10) 0.0130(9) 0.0294(11) 0.0043(8) 0.0119(9) -0.0020(7)
C48 0.0226(11) 0.0236(11) 0.0315(12) 0.0055(9) 0.0151(9) 0.0045(9)
C49 0.0174(10) 0.0218(11) 0.0265(11) 0.0026(8) 0.0127(9) 0.0045(8)
C50 0.0220(10) 0.0231(11) 0.0299(11) 0.0051(9) 0.0173(9) 0.0050(8)
C51 0.0283(12) 0.0308(12) 0.0302(12) 0.0097(9) 0.0183(10) 0.0058(9)
C52 0.0296(12) 0.0374(13) 0.0255(11) 0.0079(10) 0.0134(10) 0.0065(10)
C53 0.0259(12) 0.0324(13) 0.0262(11) 0.0001(9) 0.0104(10) 0.0016(9)
C54 0.0195(10) 0.0238(11) 0.0276(11) 0.0030(8) 0.0118(9) 0.0037(8)
C55 0.0299(12) 0.0189(11) 0.0321(12) 0.0058(9) 0.0183(10) 0.0025(9)
C56 0.0290(12) 0.0262(12) 0.0407(13) 0.0073(10) 0.0184(11) -0.0007(9)
C57 0.0422(14) 0.0207(12) 0.0460(14) 0.0040(10) 0.0250(12) 0.0050(10)
C58 0.0199(10) 0.0216(11) 0.0308(12) 0.0018(9) 0.0073(9) 0.0012(8)
C59 0.0249(12) 0.0255(12) 0.0371(13) -0.0013(10) 0.0038(10) -0.0001(9)
C60 0.0282(12) 0.0230(11) 0.0354(13) 0.0066(9) 0.0132(10) -0.0014(9)
C61 0.0148(9) 0.0205(10) 0.0178(10) 0.0028(8) 0.0043(8) -0.0002(8)
C62 0.0230(10) 0.0178(10) 0.0258(11) 0.0021(8) 0.0122(9) -0.0011(8)
C63 0.0201(10) 0.0193(10) 0.0196(10) -0.0021(8) 0.0109(8) -0.0006(8)
C64 0.0200(10) 0.0204(10) 0.0218(10) -0.0007(8) 0.0102(8) 0.0003(8)
C65 0.0195(10) 0.0280(12) 0.0260(11) -0.0003(9) 0.0092(9) -0.0031(8)
C66 0.0293(12) 0.0251(11) 0.0290(12) 0.0021(9) 0.0156(10) -0.0054(9)
C67 0.0326(12) 0.0251(11) 0.0202(10) 0.0031(9) 0.0125(9) 0.0011(9)
C68 0.0225(10) 0.0239(11) 0.0186(10) -0.0008(8) 0.0093(8) 0.0002(8)
C69 0.0184(10) 0.0333(12) 0.0302(12) 0.0100(10) 0.0081(9) -0.0007(9)
C70 0.0284(13) 0.0317(13) 0.0593(17) 0.0132(12) 0.0148(12) 0.0048(10)
C71 0.0280(13) 0.0555(17) 0.0332(13) 0.0119(12) 0.0034(11) -0.0055(11)
C72 0.0211(11) 0.0419(14) 0.0240(11) 0.0080(10) 0.0063(9) 0.0000(10)
C73 0.0347(15) 0.092(2) 0.0409(16) -0.0248(16) 0.0127(13) -0.0203(15)
C74 0.0365(16) 0.079(2) 0.062(2) 0.0350(17) 0.0062(14) 0.0061(15)

loop_
_atom_type_symbol
_atom_type_description
_atom_type_scat_dispersion_real
_atom_type_scat_dispersion_imag
_atom_type_scat_source
C C 0.0033 0.0016 'International Tables Vol C Tables 4.2.6.8 and 6.1.1.4'
H H 0.0000 0.0000 'International Tables Vol C Tables 4.2.6.8 and 6.1.1.4'
N N 0.0061 0.0033 'International Tables Vol C Tables 4.2.6.8 and 6.1.1.4'
O O 0.0106 0.0060 'International Tables Vol C Tables 4.2.6.8 and 6.1.1.4'
F F 0.0171 0.0103 'International Tables Vol C Tables 4.2.6.8 and 6.1.1.4'
Pb Pb -3.3944 10.1111 'International Tables Vol C Tables 4.2.6.8 and 6.1.1.4'

loop_
_geom_angle_atom_site_label_1
_geom_angle_atom_site_label_2
_geom_angle_atom_site_label_3
_geom_angle
_geom_angle_site_symmetry_1
_geom_angle_site_symmetry_3
_geom_angle_publ_flag
O1 Pb1 O2 85.09(5) . . ?
O1 Pb1 N1 77.37(5) . . ?
O2 Pb1 N1 90.74(5) . . ?
O1 Pb1 N3 93.24(5) . . ?
O2 Pb1 N3 78.30(5) . . ?
N1 Pb1 N3 166.23(5) . . ?
C1 O1 Pb1 126.07(11) . . ?
C38 O2 Pb1 123.35(12) . . ?
C10 N1 C12 121.96(16) . . ?
C10 N1 Pb1 127.22(13) . . ?
C12 N1 Pb1 105.63(11) . . ?
C24 N2 C26 126.43(16) . . ?
C47 N3 C49 121.22(17) . . ?
C47 N3 Pb1 126.17(13) . . ?
C49 N3 Pb1 108.44(11) . . ?
C61 N4 C63 122.64(17) . . ?
O1 C1 C2 103.70(15) . . ?
O1 C1 C3 113.50(16) . . ?
C2 C1 C3 106.09(15) . . ?
O1 C1 C9 115.40(16) . . ?
C2 C1 C9 108.85(15) . . ?
C3 C1 C9 108.70(15) . . ?
F1 C2 F2 106.11(16) . . ?
F1 C2 F3 106.17(16) . . ?
F2 C2 F3 106.44(15) . . ?
F1 C2 C1 111.96(16) . . ?
F2 C2 C1 112.39(16) . . ?
F3 C2 C1 113.25(16) . . ?
C4 C3 C8 117.77(19) . . ?
C4 C3 C1 119.30(18) . . ?
C8 C3 C1 122.90(18) . . ?
C3 C4 C5 121.4(2) . . ?
C3 C4 H4 119.3 . . ?
C5 C4 H4 119.3 . . ?
C6 C5 C4 120.1(2) . . ?
C6 C5 H5 119.9 . . ?
C4 C5 H5 119.9 . . ?
C7 C6 C5 119.3(2) . . ?
C7 C6 H6 120.3 . . ?
C5 C6 H6 120.3 . . ?
C6 C7 C8 120.7(2) . . ?
C6 C7 H7 119.7 . . ?
C8 C7 H7 119.7 . . ?
C7 C8 C3 120.7(2) . . ?
C7 C8 H8 119.7 . . ?
C3 C8 H8 119.7 . . ?
C10 C9 C24 110.54(15) . . ?
C10 C9 C1 113.73(15) . . ?
C24 C9 C1 118.37(15) . . ?
C10 C9 H9 104.1 . . ?
C24 C9 H9 104.1 . . ?
C1 C9 H9 104.1 . . ?
N1 C10 C11 124.49(17) . . ?
N1 C10 C9 121.86(17) . . ?
C11 C10 C9 113.65(16) . . ?
C10 C11 H11A 109.5 . . ?
C10 C11 H11B 109.5 . . ?
H11A C11 H11B 109.5 . . ?
C10 C11 H11C 109.5 . . ?
H11A C11 H11C 109.5 . . ?
H11B C11 H11C 109.5 . . ?
C13 C12 C17 121.42(18) . . ?
C13 C12 N1 120.27(18) . . ?
C17 C12 N1 117.85(18) . . ?
C14 C13 C12 117.5(2) . . ?
C14 C13 C21 118.36(19) . . ?
C12 C13 C21 124.15(18) . . ?
C15 C14 C13 121.8(2) . . ?
C15 C14 H14 119.1 . . ?
C13 C14 H14 119.1 . . ?
C14 C15 C16 120.0(2) . . ?
C14 C15 H15 120.0 . . ?
C16 C15 H15 120.0 . . ?
C15 C16 C17 121.3(2) . . ?
C15 C16 H16 119.3 . . ?
C17 C16 H16 119.3 . . ?
C16 C17 C12 118.0(2) . . ?
C16 C17 C18 120.71(19) . . ?
C12 C17 C18 121.20(18) . . ?
C17 C18 C19 114.07(18) . . ?
C17 C18 C20 109.90(17) . . ?
C19 C18 C20 108.53(19) . . ?
C17 C18 H18 108.1 . . ?
C19 C18 H18 108.1 . . ?
C20 C18 H18 108.1 . . ?
C18 C19 H19A 109.5 . . ?
C18 C19 H19B 109.5 . . ?
H19A C19 H19B 109.5 . . ?
C18 C19 H19C 109.5 . . ?
H19A C19 H19C 109.5 . . ?
H19B C19 H19C 109.5 . . ?
C18 C20 H20A 109.5 . . ?
C18 C20 H20B 109.5 . . ?
H20A C20 H20B 109.5 . . ?
C18 C20 H20C 109.5 . . ?
H20A C20 H20C 109.5 . . ?
H20B C20 H20C 109.5 . . ?
C13 C21 C22 111.07(18) . . ?
C13 C21 C23 111.27(18) . . ?
C22 C21 C23 109.39(18) . . ?
C13 C21 H21 108.3 . . ?
C22 C21 H21 108.3 . . ?
C23 C21 H21 108.3 . . ?
C21 C22 H22A 109.5 . . ?
C21 C22 H22B 109.5 . . ?
H22A C22 H22B 109.5 . . ?
C21 C22 H22C 109.5 . . ?
H22A C22 H22C 109.5 . . ?
H22B C22 H22C 109.5 . . ?
C21 C23 H23A 109.5 . . ?
C21 C23 H23B 109.5 . . ?
H23A C23 H23B 109.5 . . ?
C21 C23 H23C 109.5 . . ?
H23A C23 H23C 109.5 . . ?
H23B C23 H23C 109.5 . . ?
N2 C24 C25 127.05(18) . . ?
N2 C24 C9 113.39(16) . . ?
C25 C24 C9 119.52(16) . . ?
C24 C25 H25A 109.5 . . ?
C24 C25 H25B 109.5 . . ?
H25A C25 H25B 109.5 . . ?
C24 C25 H25C 109.5 . . ?
H25A C25 H25C 109.5 . . ?
H25B C25 H25C 109.5 . . ?
C31 C26 C27 120.60(18) . . ?
C31 C26 N2 119.43(17) . . ?
C27 C26 N2 118.87(17) . . ?
C28 C27 C26 118.51(19) . . ?
C28 C27 C35 120.80(18) . . ?
C26 C27 C35 120.66(18) . . ?
C29 C28 C27 121.32(19) . . ?
C29 C28 H28 119.3 . . ?
C27 C28 H28 119.3 . . ?
C28 C29 C30 119.7(2) . . ?
C28 C29 H29 120.2 . . ?
C30 C29 H29 120.2 . . ?
C29 C30 C31 121.3(2) . . ?
C29 C30 H30 119.3 . . ?
C31 C30 H30 119.3 . . ?
C30 C31 C26 118.51(19) . . ?
C30 C31 C32 120.66(18) . . ?
C26 C31 C32 120.68(18) . . ?
C31 C32 C33 113.14(17) . . ?
C31 C32 C34 109.83(16) . . ?
C33 C32 C34 111.10(17) . . ?
C31 C32 H32 107.5 . . ?
C33 C32 H32 107.5 . . ?
C34 C32 H32 107.5 . . ?
C32 C33 H33A 109.5 . . ?
C32 C33 H33B 109.5 . . ?
H33A C33 H33B 109.5 . . ?
C32 C33 H33C 109.5 . . ?
H33A C33 H33C 109.5 . . ?
H33B C33 H33C 109.5 . . ?
C32 C34 H34A 109.5 . . ?
C32 C34 H34B 109.5 . . ?
H34A C34 H34B 109.5 . . ?
C32 C34 H34C 109.5 . . ?
H34A C34 H34C 109.5 . . ?
H34B C34 H34C 109.5 . . ?
C27 C35 C36 113.93(18) . . ?
C27 C35 C37 109.98(18) . . ?
C36 C35 C37 110.10(19) . . ?
C27 C35 H35 107.5 . . ?
C36 C35 H35 107.5 . . ?
C37 C35 H35 107.5 . . ?
C35 C36 H36A 109.5 . . ?
C35 C36 H36B 109.5 . . ?
H36A C36 H36B 109.5 . . ?
C35 C36 H36C 109.5 . . ?
H36A C36 H36C 109.5 . . ?
H36B C36 H36C 109.5 . . ?
C35 C37 H37A 109.5 . . ?
C35 C37 H37B 109.5 . . ?
H37A C37 H37B 109.5 . . ?
C35 C37 H37C 109.5 . . ?
H37A C37 H37C 109.5 . . ?
H37B C37 H37C 109.5 . . ?
O2 C38 C39 104.53(16) . . ?
O2 C38 C40 113.00(16) . . ?
C39 C38 C40 105.21(16) . . ?
O2 C38 C46 114.91(16) . . ?
C39 C38 C46 108.50(15) . . ?
C40 C38 C46 109.99(16) . . ?
F5 C39 F6 105.81(17) . . ?
F5 C39 F4 106.64(16) . . ?
F6 C39 F4 106.55(17) . . ?
F5 C39 C38 112.58(17) . . ?
F6 C39 C38 111.76(16) . . ?
F4 C39 C38 113.01(17) . . ?
C45 C40 C41 117.86(19) . . ?
C45 C40 C38 118.74(18) . . ?
C41 C40 C38 123.33(18) . . ?
C42 C41 C40 120.5(2) . . ?
C42 C41 H41 119.7 . . ?
C40 C41 H41 119.7 . . ?
C43 C42 C41 120.7(2) . . ?
C43 C42 H42 119.7 . . ?
C41 C42 H42 119.7 . . ?
C44 C43 C42 119.3(2) . . ?
C44 C43 H43 120.4 . . ?
C42 C43 H43 120.4 . . ?
C43 C44 C45 120.4(2) . . ?
C43 C44 H44 119.8 . . ?
C45 C44 H44 119.8 . . ?
C44 C45 C40 121.2(2) . . ?
C44 C45 H45 119.4 . . ?
C40 C45 H45 119.4 . . ?
C47 C46 C61 106.67(15) . . ?
C47 C46 C38 113.88(15) . . ?
C61 C46 C38 118.54(16) . . ?
C47 C46 H46 105.6 . . ?
C61 C46 H46 105.6 . . ?
C38 C46 H46 105.6 . . ?
N3 C47 C48 124.93(19) . . ?
N3 C47 C46 121.28(17) . . ?
C48 C47 C46 113.69(17) . . ?
C47 C48 H48A 109.5 . . ?
C47 C48 H48B 109.5 . . ?
H48A C48 H48B 109.5 . . ?
C47 C48 H48C 109.5 . . ?
H48A C48 H48C 109.5 . . ?
H48B C48 H48C 109.5 . . ?
C50 C49 C54 121.46(19) . . ?
C50 C49 N3 120.49(18) . . ?
C54 C49 N3 117.80(17) . . ?
C51 C50 C49 117.4(2) . . ?
C51 C50 C55 118.93(19) . . ?
C49 C50 C55 123.66(19) . . ?
C52 C51 C50 122.0(2) . . ?
C52 C51 H51 119.0 . . ?
C50 C51 H51 119.0 . . ?
C51 C52 C53 120.0(2) . . ?
C51 C52 H52 120.0 . . ?
C53 C52 H52 120.0 . . ?
C52 C53 C54 121.0(2) . . ?
C52 C53 H53 119.5 . . ?
C54 C53 H53 119.5 . . ?
C53 C54 C49 118.08(19) . . ?
C53 C54 C58 121.0(2) . . ?
C49 C54 C58 120.91(19) . . ?
C50 C55 C56 110.64(17) . . ?
C50 C55 C57 112.55(19) . . ?
C56 C55 C57 109.62(17) . . ?
C50 C55 H55 108.0 . . ?
C56 C55 H55 108.0 . . ?
C57 C55 H55 108.0 . . ?
C55 C56 H56A 109.5 . . ?
C55 C56 H56B 109.5 . . ?
H56A C56 H56B 109.5 . . ?
C55 C56 H56C 109.5 . . ?
H56A C56 H56C 109.5 . . ?
H56B C56 H56C 109.5 . . ?
C55 C57 H57A 109.5 . . ?
C55 C57 H57B 109.5 . . ?
H57A C57 H57B 109.5 . . ?
C55 C57 H57C 109.5 . . ?
H57A C57 H57C 109.5 . . ?
H57B C57 H57C 109.5 . . ?
C54 C58 C59 113.90(18) . . ?
C54 C58 C60 110.75(17) . . ?
C59 C58 C60 109.16(18) . . ?
C54 C58 H58 107.6 . . ?
C59 C58 H58 107.6 . . ?
C60 C58 H58 107.6 . . ?
C58 C59 H59A 109.5 . . ?
C58 C59 H59B 109.5 . . ?
H59A C59 H59B 109.5 . . ?
C58 C59 H59C 109.5 . . ?
H59A C59 H59C 109.5 . . ?
H59B C59 H59C 109.5 . . ?
C58 C60 H60A 109.5 . . ?
C58 C60 H60B 109.5 . . ?
H60A C60 H60B 109.5 . . ?
C58 C60 H60C 109.5 . . ?
H60A C60 H60C 109.5 . . ?
H60B C60 H60C 109.5 . . ?
N4 C61 C62 126.56(18) . . ?
N4 C61 C46 113.85(17) . . ?
C62 C61 C46 119.45(16) . . ?
C61 C62 H62A 109.5 . . ?
C61 C62 H62B 109.5 . . ?
H62A C62 H62B 109.5 . . ?
C61 C62 H62C 109.5 . . ?
H62A C62 H62C 109.5 . . ?
H62B C62 H62C 109.5 . . ?
C68 C63 C64 120.59(18) . . ?
C68 C63 N4 120.86(17) . . ?
C64 C63 N4 118.07(17) . . ?
C65 C64 C63 118.52(19) . . ?
C65 C64 C69 120.82(18) . . ?
C63 C64 C69 120.60(17) . . ?
C66 C65 C64 121.5(2) . . ?
C66 C65 H65 119.2 . . ?
C64 C65 H65 119.2 . . ?
C65 C66 C67 119.30(19) . . ?
C65 C66 H66 120.3 . . ?
C67 C66 H66 120.3 . . ?
C66 C67 C68 121.7(2) . . ?
C66 C67 H67 119.2 . . ?
C68 C67 H67 119.2 . . ?
C67 C68 C63 118.36(19) . . ?
C67 C68 C72 120.85(19) . . ?
C63 C68 C72 120.74(18) . . ?
C64 C69 C71 113.78(18) . . ?
C64 C69 C70 109.92(19) . . ?
C71 C69 C70 110.39(19) . . ?
C64 C69 H69 107.5 . . ?
C71 C69 H69 107.5 . . ?
C70 C69 H69 107.5 . . ?
C69 C70 H70A 109.5 . . ?
C69 C70 H70B 109.5 . . ?
H70A C70 H70B 109.5 . . ?
C69 C70 H70C 109.5 . . ?
H70A C70 H70C 109.5 . . ?
H70B C70 H70C 109.5 . . ?
C69 C71 H71A 109.5 . . ?
C69 C71 H71B 109.5 . . ?
H71A C71 H71B 109.5 . . ?
C69 C71 H71C 109.5 . . ?
H71A C71 H71C 109.5 . . ?
H71B C71 H71C 109.5 . . ?
C74 C72 C68 114.3(2) . . ?
C74 C72 C73 109.5(2) . . ?
C68 C72 C73 109.91(19) . . ?
C74 C72 H72 107.7 . . ?
C68 C72 H72 107.7 . . ?
C73 C72 H72 107.7 . . ?
C72 C73 H73A 109.5 . . ?
C72 C73 H73B 109.5 . . ?
H73A C73 H73B 109.5 . . ?
C72 C73 H73C 109.5 . . ?
H73A C73 H73C 109.5 . . ?
H73B C73 H73C 109.5 . . ?
C72 C74 H74A 109.5 . . ?
C72 C74 H74B 109.5 . . ?
H74A C74 H74B 109.5 . . ?
C72 C74 H74C 109.5 . . ?
H74A C74 H74C 109.5 . . ?
H74B C74 H74C 109.5 . . ?

loop_
_geom_bond_atom_site_label_1
_geom_bond_atom_site_label_2
_geom_bond_distance
_geom_bond_site_symmetry_2
_geom_bond_publ_flag
Pb1 O1 2.1679(13) . ?
Pb1 O2 2.1707(14) . ?
Pb1 N1 2.6075(16) . ?
Pb1 N3 2.6319(16) . ?
O1 C1 1.380(2) . ?
O2 C38 1.381(2) . ?
N1 C10 1.281(2) . ?
N1 C12 1.449(2) . ?
N2 C24 1.270(2) . ?
N2 C26 1.432(2) . ?
N3 C47 1.277(2) . ?
N3 C49 1.444(3) . ?
N4 C61 1.280(3) . ?
N4 C63 1.430(2) . ?
F1 C2 1.340(2) . ?
F2 C2 1.343(2) . ?
F3 C2 1.353(2) . ?
F4 C39 1.348(2) . ?
F5 C39 1.339(2) . ?
F6 C39 1.343(2) . ?
C1 C2 1.539(3) . ?
C1 C3 1.557(3) . ?
C1 C9 1.566(3) . ?
C3 C4 1.384(3) . ?
C3 C8 1.402(3) . ?
C4 C5 1.391(3) . ?
C4 H4 0.9500 . ?
C5 C6 1.384(4) . ?
C5 H5 0.9500 . ?
C6 C7 1.378(4) . ?
C6 H6 0.9500 . ?
C7 C8 1.389(3) . ?
C7 H7 0.9500 . ?
C8 H8 0.9500 . ?
C9 C10 1.534(3) . ?
C9 C24 1.544(3) . ?
C9 H9 1.0000 . ?
C10 C11 1.504(3) . ?
C11 H11A 0.9800 . ?
C11 H11B 0.9800 . ?
C11 H11C 0.9800 . ?
C12 C13 1.410(3) . ?
C12 C17 1.413(3) . ?
C13 C14 1.396(3) . ?
C13 C21 1.517(3) . ?
C14 C15 1.378(3) . ?
C14 H14 0.9500 . ?
C15 C16 1.379(3) . ?
C15 H15 0.9500 . ?
C16 C17 1.392(3) . ?
C16 H16 0.9500 . ?
C17 C18 1.519(3) . ?
C18 C19 1.530(3) . ?
C18 C20 1.533(3) . ?
C18 H18 1.0000 . ?
C19 H19A 0.9800 . ?
C19 H19B 0.9800 . ?
C19 H19C 0.9800 . ?
C20 H20A 0.9800 . ?
C20 H20B 0.9800 . ?
C20 H20C 0.9800 . ?
C21 C22 1.539(3) . ?
C21 C23 1.539(3) . ?
C21 H21 1.0000 . ?
C22 H22A 0.9800 . ?
C22 H22B 0.9800 . ?
C22 H22C 0.9800 . ?
C23 H23A 0.9800 . ?
C23 H23B 0.9800 . ?
C23 H23C 0.9800 . ?
C24 C25 1.500(3) . ?
C25 H25A 0.9800 . ?
C25 H25B 0.9800 . ?
C25 H25C 0.9800 . ?
C26 C31 1.406(3) . ?
C26 C27 1.409(3) . ?
C27 C28 1.396(3) . ?
C27 C35 1.511(3) . ?
C28 C29 1.378(3) . ?
C28 H28 0.9500 . ?
C29 C30 1.383(3) . ?
C29 H29 0.9500 . ?
C30 C31 1.394(3) . ?
C30 H30 0.9500 . ?
C31 C32 1.520(3) . ?
C32 C33 1.524(3) . ?
C32 C34 1.533(3) . ?
C32 H32 1.0000 . ?
C33 H33A 0.9800 . ?
C33 H33B 0.9800 . ?
C33 H33C 0.9800 . ?
C34 H34A 0.9800 . ?
C34 H34B 0.9800 . ?
C34 H34C 0.9800 . ?
C35 C36 1.523(3) . ?
C35 C37 1.531(3) . ?
C35 H35 1.0000 . ?
C36 H36A 0.9800 . ?
C36 H36B 0.9800 . ?
C36 H36C 0.9800 . ?
C37 H37A 0.9800 . ?
C37 H37B 0.9800 . ?
C37 H37C 0.9800 . ?
C38 C39 1.548(3) . ?
C38 C40 1.553(3) . ?
C38 C46 1.572(3) . ?
C40 C45 1.394(3) . ?
C40 C41 1.395(3) . ?
C41 C42 1.391(3) . ?
C41 H41 0.9500 . ?
C42 C43 1.387(3) . ?
C42 H42 0.9500 . ?
C43 C44 1.374(3) . ?
C43 H43 0.9500 . ?
C44 C45 1.388(3) . ?
C44 H44 0.9500 . ?
C45 H45 0.9500 . ?
C46 C47 1.532(3) . ?
C46 C61 1.547(3) . ?
C46 H46 1.0000 . ?
C47 C48 1.502(3) . ?
C48 H48A 0.9800 . ?
C48 H48B 0.9800 . ?
C48 H48C 0.9800 . ?
C49 C50 1.409(3) . ?
C49 C54 1.412(3) . ?
C50 C51 1.399(3) . ?
C50 C55 1.511(3) . ?
C51 C52 1.371(3) . ?
C51 H51 0.9500 . ?
C52 C53 1.385(3) . ?
C52 H52 0.9500 . ?
C53 C54 1.394(3) . ?
C53 H53 0.9500 . ?
C54 C58 1.522(3) . ?
C55 C56 1.538(3) . ?
C55 C57 1.539(3) . ?
C55 H55 1.0000 . ?
C56 H56A 0.9800 . ?
C56 H56B 0.9800 . ?
C56 H56C 0.9800 . ?
C57 H57A 0.9800 . ?
C57 H57B 0.9800 . ?
C57 H57C 0.9800 . ?
C58 C59 1.532(3) . ?
C58 C60 1.533(3) . ?
C58 H58 1.0000 . ?
C59 H59A 0.9800 . ?
C59 H59B 0.9800 . ?
C59 H59C 0.9800 . ?
C60 H60A 0.9800 . ?
C60 H60B 0.9800 . ?
C60 H60C 0.9800 . ?
C61 C62 1.498(3) . ?
C62 H62A 0.9800 . ?
C62 H62B 0.9800 . ?
C62 H62C 0.9800 . ?
C63 C68 1.402(3) . ?
C63 C64 1.411(3) . ?
C64 C65 1.392(3) . ?
C64 C69 1.517(3) . ?
C65 C66 1.378(3) . ?
C65 H65 0.9500 . ?
C66 C67 1.382(3) . ?
C66 H66 0.9500 . ?
C67 C68 1.394(3) . ?
C67 H67 0.9500 . ?
C68 C72 1.518(3) . ?
C69 C71 1.530(3) . ?
C69 C70 1.536(3) . ?
C69 H69 1.0000 . ?
C70 H70A 0.9800 . ?
C70 H70B 0.9800 . ?
C70 H70C 0.9800 . ?
C71 H71A 0.9800 . ?
C71 H71B 0.9800 . ?
C71 H71C 0.9800 . ?
C72 C74 1.509(3) . ?
C72 C73 1.542(4) . ?
C72 H72 1.0000 . ?
C73 H73A 0.9800 . ?
C73 H73B 0.9800 . ?
C73 H73C 0.9800 . ?
C74 H74A 0.9800 . ?
C74 H74B 0.9800 . ?
C74 H74C 0.9800 . ?

loop_
_geom_torsion_atom_site_label_1
_geom_torsion_atom_site_label_2
_geom_torsion_atom_site_label_3
_geom_torsion_atom_site_label_4
_geom_torsion
_geom_torsion_site_symmetry_1
_geom_torsion_site_symmetry_2
_geom_torsion_site_symmetry_3
_geom_torsion_site_symmetry_4
_geom_torsion_publ_flag
O2 Pb1 O1 C1 130.67(14) . . . . ?
N1 Pb1 O1 C1 38.81(14) . . . . ?
N3 Pb1 O1 C1 -151.38(14) . . . . ?
O1 Pb1 O2 C38 133.80(14) . . . . ?
N1 Pb1 O2 C38 -148.94(14) . . . . ?
N3 Pb1 O2 C38 39.46(13) . . . . ?
O1 Pb1 N1 C10 -17.27(15) . . . . ?
O2 Pb1 N1 C10 -102.06(16) . . . . ?
N3 Pb1 N1 C10 -65.1(3) . . . . ?
O1 Pb1 N1 C12 -171.81(13) . . . . ?
O2 Pb1 N1 C12 103.39(12) . . . . ?
N3 Pb1 N1 C12 140.3(2) . . . . ?
O1 Pb1 N3 C47 -101.90(16) . . . . ?
O2 Pb1 N3 C47 -17.60(15) . . . . ?
N1 Pb1 N3 C47 -55.5(3) . . . . ?
O1 Pb1 N3 C49 101.08(12) . . . . ?
O2 Pb1 N3 C49 -174.62(13) . . . . ?
N1 Pb1 N3 C49 147.53(19) . . . . ?
Pb1 O1 C1 C2 169.19(11) . . . . ?
Pb1 O1 C1 C3 54.5(2) . . . . ?
Pb1 O1 C1 C9 -71.87(19) . . . . ?
O1 C1 C2 F1 -65.41(19) . . . . ?
C3 C1 C2 F1 54.4(2) . . . . ?
C9 C1 C2 F1 171.25(15) . . . . ?
O1 C1 C2 F2 53.9(2) . . . . ?
C3 C1 C2 F2 173.76(15) . . . . ?
C9 C1 C2 F2 -69.4(2) . . . . ?
O1 C1 C2 F3 174.59(15) . . . . ?
C3 C1 C2 F3 -65.6(2) . . . . ?
C9 C1 C2 F3 51.2(2) . . . . ?
O1 C1 C3 C4 16.0(3) . . . . ?
C2 C1 C3 C4 -97.2(2) . . . . ?
C9 C1 C3 C4 145.85(18) . . . . ?
O1 C1 C3 C8 -165.75(19) . . . . ?
C2 C1 C3 C8 81.0(2) . . . . ?
C9 C1 C3 C8 -35.9(3) . . . . ?
C8 C3 C4 C5 2.6(3) . . . . ?
C1 C3 C4 C5 -179.04(19) . . . . ?
C3 C4 C5 C6 -0.5(4) . . . . ?
C4 C5 C6 C7 -1.5(4) . . . . ?
C5 C6 C7 C8 1.4(4) . . . . ?
C6 C7 C8 C3 0.7(4) . . . . ?
C4 C3 C8 C7 -2.7(3) . . . . ?
C1 C3 C8 C7 179.0(2) . . . . ?
O1 C1 C9 C10 66.8(2) . . . . ?
C2 C1 C9 C10 -177.17(15) . . . . ?
C3 C1 C9 C10 -62.0(2) . . . . ?
O1 C1 C9 C24 -65.5(2) . . . . ?
C2 C1 C9 C24 50.5(2) . . . . ?
C3 C1 C9 C24 165.68(16) . . . . ?
C12 N1 C10 C11 -3.2(3) . . . . ?
Pb1 N1 C10 C11 -153.95(15) . . . . ?
C12 N1 C10 C9 177.03(17) . . . . ?
Pb1 N1 C10 C9 26.2(3) . . . . ?
C24 C9 C10 N1 90.9(2) . . . . ?
C1 C9 C10 N1 -45.0(2) . . . . ?
C24 C9 C10 C11 -88.89(19) . . . . ?
C1 C9 C10 C11 135.14(17) . . . . ?
C10 N1 C12 C13 -77.8(2) . . . . ?
Pb1 N1 C12 C13 78.39(18) . . . . ?
C10 N1 C12 C17 109.9(2) . . . . ?
Pb1 N1 C12 C17 -93.91(17) . . . . ?
C17 C12 C13 C14 -1.4(3) . . . . ?
N1 C12 C13 C14 -173.39(18) . . . . ?
C17 C12 C13 C21 178.08(19) . . . . ?
N1 C12 C13 C21 6.1(3) . . . . ?
C12 C13 C14 C15 0.1(3) . . . . ?
C21 C13 C14 C15 -179.4(2) . . . . ?
C13 C14 C15 C16 0.8(3) . . . . ?
C14 C15 C16 C17 -0.4(3) . . . . ?
C15 C16 C17 C12 -0.8(3) . . . . ?
C15 C16 C17 C18 -178.03(19) . . . . ?
C13 C12 C17 C16 1.7(3) . . . . ?
N1 C12 C17 C16 173.92(17) . . . . ?
C13 C12 C17 C18 178.92(18) . . . . ?
N1 C12 C17 C18 -8.9(3) . . . . ?
C16 C17 C18 C19 -24.6(3) . . . . ?
C12 C17 C18 C19 158.31(19) . . . . ?
C16 C17 C18 C20 97.6(2) . . . . ?
C12 C17 C18 C20 -79.6(2) . . . . ?
C14 C13 C21 C22 59.5(2) . . . . ?
C12 C13 C21 C22 -119.9(2) . . . . ?
C14 C13 C21 C23 -62.6(3) . . . . ?
C12 C13 C21 C23 117.9(2) . . . . ?
C26 N2 C24 C25 1.0(3) . . . . ?
C26 N2 C24 C9 -176.70(16) . . . . ?
C10 C9 C24 N2 109.73(18) . . . . ?
C1 C9 C24 N2 -116.59(19) . . . . ?
C10 C9 C24 C25 -68.1(2) . . . . ?
C1 C9 C24 C25 65.5(2) . . . . ?
C24 N2 C26 C31 85.8(2) . . . . ?
C24 N2 C26 C27 -106.2(2) . . . . ?
C31 C26 C27 C28 1.3(3) . . . . ?
N2 C26 C27 C28 -166.67(17) . . . . ?
C31 C26 C27 C35 -176.96(18) . . . . ?
N2 C26 C27 C35 15.1(3) . . . . ?
C26 C27 C28 C29 -0.1(3) . . . . ?
C35 C27 C28 C29 178.14(19) . . . . ?
C27 C28 C29 C30 -1.4(3) . . . . ?
C28 C29 C30 C31 1.8(3) . . . . ?
C29 C30 C31 C26 -0.6(3) . . . . ?
C29 C30 C31 C32 174.90(19) . . . . ?
C27 C26 C31 C30 -0.9(3) . . . . ?
N2 C26 C31 C30 166.94(17) . . . . ?
C27 C26 C31 C32 -176.43(17) . . . . ?
N2 C26 C31 C32 -8.6(3) . . . . ?
C30 C31 C32 C33 36.7(3) . . . . ?
C26 C31 C32 C33 -147.90(18) . . . . ?
C30 C31 C32 C34 -88.1(2) . . . . ?
C26 C31 C32 C34 87.3(2) . . . . ?
C28 C27 C35 C36 40.9(3) . . . . ?
C26 C27 C35 C36 -140.9(2) . . . . ?
C28 C27 C35 C37 -83.3(2) . . . . ?
C26 C27 C35 C37 94.9(2) . . . . ?
Pb1 O2 C38 C39 166.98(11) . . . . ?
Pb1 O2 C38 C40 53.1(2) . . . . ?
Pb1 O2 C38 C46 -74.21(19) . . . . ?
O2 C38 C39 F5 53.3(2) . . . . ?
C40 C38 C39 F5 172.59(16) . . . . ?
C46 C38 C39 F5 -69.7(2) . . . . ?
O2 C38 C39 F6 -65.6(2) . . . . ?
C40 C38 C39 F6 53.7(2) . . . . ?
C46 C38 C39 F6 171.35(16) . . . . ?
O2 C38 C39 F4 174.23(15) . . . . ?
C40 C38 C39 F4 -66.5(2) . . . . ?
C46 C38 C39 F4 51.2(2) . . . . ?
O2 C38 C40 C45 18.0(3) . . . . ?
C39 C38 C40 C45 -95.4(2) . . . . ?
C46 C38 C40 C45 147.91(19) . . . . ?
O2 C38 C40 C41 -164.8(2) . . . . ?
C39 C38 C40 C41 81.7(2) . . . . ?
C46 C38 C40 C41 -34.9(3) . . . . ?
C45 C40 C41 C42 -1.8(3) . . . . ?
C38 C40 C41 C42 -178.9(2) . . . . ?
C40 C41 C42 C43 0.4(4) . . . . ?
C41 C42 C43 C44 0.8(4) . . . . ?
C42 C43 C44 C45 -0.5(4) . . . . ?
C43 C44 C45 C40 -1.0(4) . . . . ?
C41 C40 C45 C44 2.1(3) . . . . ?
C38 C40 C45 C44 179.4(2) . . . . ?
O2 C38 C46 C47 70.9(2) . . . . ?
C39 C38 C46 C47 -172.57(16) . . . . ?
C40 C38 C46 C47 -58.0(2) . . . . ?
O2 C38 C46 C61 -55.8(2) . . . . ?
C39 C38 C46 C61 60.7(2) . . . . ?
C40 C38 C46 C61 175.29(16) . . . . ?
C49 N3 C47 C48 -3.1(3) . . . . ?
Pb1 N3 C47 C48 -157.41(14) . . . . ?
C49 N3 C47 C46 -179.29(17) . . . . ?
Pb1 N3 C47 C46 26.4(2) . . . . ?
C61 C46 C47 N3 86.0(2) . . . . ?
C38 C46 C47 N3 -46.7(2) . . . . ?
C61 C46 C47 C48 -90.59(19) . . . . ?
C38 C46 C47 C48 136.73(17) . . . . ?
C47 N3 C49 C50 -73.4(2) . . . . ?
Pb1 N3 C49 C50 84.98(18) . . . . ?
C47 N3 C49 C54 112.3(2) . . . . ?
Pb1 N3 C49 C54 -89.36(17) . . . . ?
C54 C49 C50 C51 -2.6(3) . . . . ?
N3 C49 C50 C51 -176.74(17) . . . . ?
C54 C49 C50 C55 175.05(18) . . . . ?
N3 C49 C50 C55 0.9(3) . . . . ?
C49 C50 C51 C52 0.8(3) . . . . ?
C55 C50 C51 C52 -176.95(19) . . . . ?
C50 C51 C52 C53 0.6(3) . . . . ?
C51 C52 C53 C54 -0.2(3) . . . . ?
C52 C53 C54 C49 -1.5(3) . . . . ?
C52 C53 C54 C58 -179.28(19) . . . . ?
C50 C49 C54 C53 2.9(3) . . . . ?
N3 C49 C54 C53 177.23(18) . . . . ?
C50 C49 C54 C58 -179.28(18) . . . . ?
N3 C49 C54 C58 -5.0(3) . . . . ?
C51 C50 C55 C56 67.2(2) . . . . ?
C49 C50 C55 C56 -110.4(2) . . . . ?
C51 C50 C55 C57 -55.8(2) . . . . ?
C49 C50 C55 C57 126.6(2) . . . . ?
C53 C54 C58 C59 -22.0(3) . . . . ?
C49 C54 C58 C59 160.26(19) . . . . ?
C53 C54 C58 C60 101.4(2) . . . . ?
C49 C54 C58 C60 -76.3(2) . . . . ?
C63 N4 C61 C62 -1.8(3) . . . . ?
C63 N4 C61 C46 -177.38(17) . . . . ?
C47 C46 C61 N4 99.06(19) . . . . ?
C38 C46 C61 N4 -130.86(19) . . . . ?
C47 C46 C61 C62 -76.9(2) . . . . ?
C38 C46 C61 C62 53.2(2) . . . . ?
C61 N4 C63 C68 -76.9(3) . . . . ?
C61 N4 C63 C64 111.0(2) . . . . ?
C68 C63 C64 C65 1.1(3) . . . . ?
N4 C63 C64 C65 173.22(18) . . . . ?
C68 C63 C64 C69 -176.20(19) . . . . ?
N4 C63 C64 C69 -4.1(3) . . . . ?
C63 C64 C65 C66 -0.8(3) . . . . ?
C69 C64 C65 C66 176.5(2) . . . . ?
C64 C65 C66 C67 0.3(3) . . . . ?
C65 C66 C67 C68 -0.2(3) . . . . ?
C66 C67 C68 C63 0.5(3) . . . . ?
C66 C67 C68 C72 -177.0(2) . . . . ?
C64 C63 C68 C67 -1.0(3) . . . . ?
N4 C63 C68 C67 -172.88(18) . . . . ?
C64 C63 C68 C72 176.60(19) . . . . ?
N4 C63 C68 C72 4.7(3) . . . . ?
C65 C64 C69 C71 29.5(3) . . . . ?
C63 C64 C69 C71 -153.2(2) . . . . ?
C65 C64 C69 C70 -94.9(2) . . . . ?
C63 C64 C69 C70 82.4(2) . . . . ?
C67 C68 C72 C74 -23.9(3) . . . . ?
C63 C68 C72 C74 158.5(2) . . . . ?
C67 C68 C72 C73 99.6(2) . . . . ?
C63 C68 C72 C73 -78.0(3) . . . . ?

loop_
_platon_squeeze_void_nr
_platon_squeeze_void_average_x
_platon_squeeze_void_average_y
_platon_squeeze_void_average_z
_platon_squeeze_void_volume
_platon_squeeze_void_count_electrons
_platon_squeeze_void_content
1 -0.014 0.000 0.000 624 146 ' '
2 -0.012 0.500 0.500 624 146 ' '
